data_7045998
loop_
_publ_author_name
'Leng, Ji-Dong'
'Goodwin, Conrad A. P.'
'Vitorica-Yrezabal, I\~nigo J'
'Mills, David P.'

_publ_section_title
;
 Salt metathesis routes to homoleptic near-linear Mg(ii) and Ca(ii) bulky
 bis(silyl)amide complexes.
;
_journal_issue 36
_journal_name_full 'Dalton transactions (Cambridge, England : 2003)'
_journal_page_first 12526
_journal_page_last 12533
_journal_paper_doi 10.1039/c8dt00802g
_journal_volume 47
_journal_year 2018
_chemical_formula_moiety 'C48 H54 K N O3 Si2'
_chemical_formula_sum 'C48 H54 K N O3 Si2'
_chemical_formula_weight 788.20
_space_group_crystal_system triclinic
_space_group_IT_number 2
_space_group_name_Hall '-P 1'
_space_group_name_H-M_alt 'P -1'
_symmetry_space_group_name_Hall '-P 1'
_symmetry_space_group_name_H-M 'P -1'
_atom_sites_solution_hydrogens geom
_atom_sites_solution_primary dual
_audit_creation_date 2018-02-18
_audit_creation_method
;
Olex2 1.2
(compiled 2017.08.10 svn.r3458 for OlexSys, GUI svn.r5381)
;
_audit_update_record
;
2018-02-25 deposited with the CCDC.
2018-04-10 downloaded from the CCDC.
;
_cell_angle_alpha 70.553(5)
_cell_angle_beta 75.294(6)
_cell_angle_gamma 62.990(7)
_cell_formula_units_Z 2
_cell_length_a 11.7633(8)
_cell_length_b 12.7083(7)
_cell_length_c 17.4748(11)
_cell_measurement_reflns_used 3721
_cell_measurement_temperature 150.02(10)
_cell_measurement_theta_max 27.0140
_cell_measurement_theta_min 2.4530
_cell_volume 2178.2(3)
_computing_cell_refinement 'CrysAlisPro 1.171.39.30c (Rigaku OD, 2017)'
_computing_data_collection 'CrysAlisPro 1.171.39.30c (Rigaku OD, 2017)'
_computing_data_reduction 'CrysAlisPro 1.171.39.30c (Rigaku OD, 2017)'
_computing_molecular_graphics 'Olex2 (Dolomanov et al., 2009)'
_computing_publication_material 'Olex2 (Dolomanov et al., 2009)'
_computing_structure_refinement 'ShelXL (Sheldrick, 2015)'
_computing_structure_solution 'ShelXT (Sheldrick, 2015)'
_diffrn_ambient_environment N~2~
_diffrn_ambient_temperature 150.02(10)
_diffrn_detector 'CCD plate'
_diffrn_detector_area_resol_mean 8.0714
_diffrn_detector_type Eos
_diffrn_measured_fraction_theta_full 0.995
_diffrn_measured_fraction_theta_max 0.995
_diffrn_measurement_details
;
List of Runs (angles in degrees, time in seconds):

  # Type    Start    End  Width  t~exp~   \w     \q     \k     \f   Frames
#--------------------------------------------------------------------------
  1  \w    -11.00  89.00   1.00    5.50    --   18.70  77.00  30.00  100
  2  \w     -8.00  89.00   1.00    5.50    --   18.70  77.00 -90.00   97
  3  \w    -10.00  89.00   1.00    5.50    --   18.70  77.00 150.00   99
;
_diffrn_measurement_device 'four-circle diffractometer'
_diffrn_measurement_device_type 'SuperNova, Single source at offset/far, Eos'
_diffrn_measurement_method '\w scans'
_diffrn_orient_matrix_type 'CrysAlisPro convention (1999,Acta A55,543-557)'
_diffrn_orient_matrix_UB_11 0.0517042000
_diffrn_orient_matrix_UB_12 0.0169408000
_diffrn_orient_matrix_UB_13 -0.0050462000
_diffrn_orient_matrix_UB_21 -0.0433895000
_diffrn_orient_matrix_UB_22 0.0623519000
_diffrn_orient_matrix_UB_23 -0.0071734000
_diffrn_orient_matrix_UB_31 -0.0096936000
_diffrn_orient_matrix_UB_32 -0.0041547000
_diffrn_orient_matrix_UB_33 0.0424746000
_diffrn_radiation_monochromator mirror
_diffrn_radiation_probe x-ray
_diffrn_radiation_type MoK\a
_diffrn_radiation_wavelength 0.71073
_diffrn_reflns_av_R_equivalents 0.0233
_diffrn_reflns_av_unetI/netI 0.0666
_diffrn_reflns_Laue_measured_fraction_full 0.995
_diffrn_reflns_Laue_measured_fraction_max 0.995
_diffrn_reflns_limit_h_max 14
_diffrn_reflns_limit_h_min -13
_diffrn_reflns_limit_k_max 14
_diffrn_reflns_limit_k_min -15
_diffrn_reflns_limit_l_max 11
_diffrn_reflns_limit_l_min -21
_diffrn_reflns_number 11877
_diffrn_reflns_point_group_measured_fraction_full 0.995
_diffrn_reflns_point_group_measured_fraction_max 0.995
_diffrn_reflns_theta_full 25.242
_diffrn_reflns_theta_max 25.349
_diffrn_reflns_theta_min 1.859
_diffrn_source 'micro-focus sealed X-ray tube'
_diffrn_source_type 'SuperNova (Mo) X-ray Source'
_exptl_absorpt_coefficient_mu 0.218
_exptl_absorpt_correction_T_max 1.000
_exptl_absorpt_correction_T_min 0.478
_exptl_absorpt_correction_type gaussian
_exptl_absorpt_process_details
;
CrysAlisPro 1.171.39.30c (Rigaku Oxford Diffraction, 2017)
Numerical absorption correction based on gaussian integration over
            a multifaceted crystal model
Empirical absorption correction using spherical harmonics,
 implemented in SCALE3 ABSPACK scaling algorithm.
;
_exptl_crystal_colour 'clear colourless'
_exptl_crystal_colour_lustre clear
_exptl_crystal_colour_primary colourless
_exptl_crystal_density_diffrn 1.202
_exptl_crystal_description block
_exptl_crystal_F_000 840
_exptl_crystal_size_max 0.438
_exptl_crystal_size_mid 0.166
_exptl_crystal_size_min 0.151
_refine_diff_density_max 0.606
_refine_diff_density_min -0.462
_refine_diff_density_rms 0.057
_refine_ls_extinction_method none
_refine_ls_goodness_of_fit_ref 1.026
_refine_ls_hydrogen_treatment constr
_refine_ls_matrix_type full
_refine_ls_number_parameters 552
_refine_ls_number_reflns 7938
_refine_ls_number_restraints 352
_refine_ls_restrained_S_all 1.067
_refine_ls_R_factor_all 0.0855
_refine_ls_R_factor_gt 0.0576
_refine_ls_shift/su_max 0.000
_refine_ls_shift/su_mean 0.000
_refine_ls_structure_factor_coef Fsqd
_refine_ls_weighting_details 'w=1/[\s^2^(Fo^2^)+(0.0540P)^2^+1.6542P] where P=(Fo^2^+2Fc^2^)/3'
_refine_ls_weighting_scheme calc
_refine_ls_wR_factor_gt 0.1276
_refine_ls_wR_factor_ref 0.1470
_reflns_Friedel_coverage 0.000
_reflns_number_gt 5791
_reflns_number_total 7938
_reflns_threshold_expression 'I > 2\s(I)'
_cod_data_source_file c8dt00802g2.cif
_cod_data_source_block 1
_cod_depositor_comments 'Adding full bibliography for 7045998--7046003.cif.'
_cod_database_code 7045998
_manchester_internal_coll_name adpm271
_manchester_internal_coll_client JDL
_manchester_internal_coll_type custom
_manchester_internal_coll_frame_time 10s
_manchester_internal_coll_frame_width 1
_manchester_internal_coll_frame_method '\w scans'
_manchester_internal_coll_user JDL
_manchester_internal_coll_date 7/11/15
_manchester_internal_process_user CAPG
_manchester_internal_process_date 15/2/18
_manchester_internal_solution_user CAPG
_manchester_internal_solution_date 16/2/18
_manchester_internal_refinement_user CAPG
_manchester_internal_refinement_date 17/2/18
_manchester_internal_validation_user IVJY
_manchester_internal_validation_date 23/2/18
_manchester_internal_archive_date 23/2/18
_shelx_shelxl_version_number 2018/1
_chemical_oxdiff_formula KNSi2C30H30
_shelx_space_group_comment
;
The symmetry employed for this shelxl refinement is uniquely defined
by the following loop, which should always be used as a source of
symmetry information in preference to the above space-group names.
They are only intended as comments.
;
_reflns_odcompleteness_completeness 98.94
_reflns_odcompleteness_iscentric 1
_reflns_odcompleteness_theta 26.32
_olex2_refinement_description
;
1. Fixed Uiso
 At 1.2 times of:
  All C(H) groups, All C(H,H) groups, All C(H,H,H,H) groups
2. Restrained distances
 O3-C48B \\sim O3-C48A \\sim O3-C45B \\sim O3-C45A \\sim O2-C44A \\sim O2-C44B
\\sim O2-C41 \\sim O1-C37 ~
 O1-C40
 with sigma of 0.01
 C38-C37 \\sim C39-C40 \\sim C47B-C48B \\sim C48A-C47A \\sim C46B-C45B \\sim
C45A-C46A \\sim C41-C42 ~
 C43A-C44A \\sim C44B-C43B
 with sigma of 0.01
 C43A-C42 \\sim C43B-C42 \\sim C39-C38 \\sim C46B-C47B \\sim C46A-C47A
 with sigma of 0.01
3. Uiso/Uaniso restraints and constraints
O1 \\sim O2 \\sim O3 \\sim C37 \\sim C38 \\sim C39 \\sim C40 \\sim C41 \\sim
C42 \\sim C43A \\sim C44A \\sim C45A \\sim C46A \\sim C47A \\sim C48A \\sim
C43B \\sim C44B \\sim C45B \\sim C46B \\sim C47B \\sim C48B: within 2A with
sigma of 0.004 and sigma for terminal atoms of 0.004
Uanis(C45B) \\sim Ueq, Uanis(C48B) \\sim Ueq, Uanis(C47B) \\sim Ueq,
Uanis(C46B) \\sim Ueq, Uanis(C45A) \\sim Ueq, Uanis(C48A) \\sim Ueq,
Uanis(C47A) \\sim Ueq, Uanis(C46A) \\sim Ueq: with sigma of 0.01 and sigma for
terminal atoms of 0.02
4. Others
 Sof(H42C)=Sof(H42D)=Sof(C43B)=Sof(H43C)=Sof(H43D)=Sof(C44B)=Sof(H44C)=
 Sof(H44D)=1-FVAR(1)
 Sof(H42A)=Sof(H42B)=Sof(C43A)=Sof(H43A)=Sof(H43B)=Sof(C44A)=Sof(H44A)=
 Sof(H44B)=FVAR(1)
 Sof(C45B)=Sof(H45A)=Sof(H45B)=Sof(C46B)=Sof(H46A)=Sof(H46B)=Sof(C47B)=
 Sof(H47A)=Sof(H47B)=Sof(C48B)=Sof(H48A)=Sof(H48B)=1-FVAR(2)
 Sof(C45A)=Sof(H45C)=Sof(H45D)=Sof(C46A)=Sof(H46C)=Sof(H46D)=Sof(C47A)=
 Sof(H47C)=Sof(H47D)=Sof(C48A)=Sof(H48C)=Sof(H48D)=FVAR(2)
5.a Secondary CH2 refined with riding coordinates:
 C37(H37A,H37B), C38(H38A,H38B), C39(H39A,H39B), C40(H40A,H40B), C41(H41A,
 H41B), C42(H42A,H42B), C42(H42C,H42D), C43A(H43A,H43B), C44A(H44A,H44B),
 C45A(H45C,H45D), C46A(H46C,H46D), C47A(H47C,H47D), C48A(H48C,H48D), C43B(H43C,
 H43D), C44B(H44C,H44D), C45B(H45A,H45B), C46B(H46A,H46B), C47B(H47A,H47B),
 C48B(H48A,H48B)
5.b Aromatic/amide H refined with riding coordinates:
 C2(H2), C3(H3), C4(H4), C5(H5), C6(H6), C8(H8), C9(H9), C10(H10), C11(H11),
 C12(H12), C14(H14), C15(H15), C16(H16), C17(H17), C18(H18), C20(H20), C21(H21),
  C22(H22), C23(H23), C24(H24), C26(H26), C27(H27), C28(H28), C29(H29),
 C30(H30), C32(H32), C33(H33), C34(H34), C35(H35), C36(H36)
;
_olex2_exptl_crystal_mounting_method 'From fomblin on a microscope slide.'
_olex2_submission_special_instructions 'No special instructions were received'
_oxdiff_exptl_absorpt_empirical_details
;
Empirical correction (ABSPACK) includes:
- Absorption correction using spherical harmonics
- Frame scaling
;
_oxdiff_exptl_absorpt_empirical_full_max 1.378
_oxdiff_exptl_absorpt_empirical_full_min 0.782

loop_
_space_group_symop_operation_xyz
'x, y, z'
'-x, -y, -z'

loop_
_atom_site_label
_atom_site_type_symbol
_atom_site_fract_x
_atom_site_fract_y
_atom_site_fract_z
_atom_site_U_iso_or_equiv
_atom_site_adp_type
_atom_site_occupancy
_atom_site_site_symmetry_order
_atom_site_calc_flag
_atom_site_refinement_flags_posn
_atom_site_refinement_flags_adp
_atom_site_refinement_flags_occupancy
_atom_site_disorder_assembly
_atom_site_disorder_group
K1 K 0.45434(7) 0.65657(6) 0.72860(5) 0.0379(2) Uani 1 1 d . . . . .
Si1 Si 0.52474(7) 0.34188(7) 0.79588(5) 0.02127(19) Uani 1 1 d . . . . .
Si2 Si 0.77876(7) 0.37812(7) 0.74461(5) 0.02318(19) Uani 1 1 d . . . . .
O1 O 0.1952(2) 0.7580(2) 0.73948(14) 0.0500(6) Uani 1 1 d D U . . .
O2 O 0.4288(3) 0.8177(2) 0.80589(15) 0.0583(7) Uani 1 1 d D U . . .
O3 O 0.4524(2) 0.7995(3) 0.57703(16) 0.0675(8) Uani 1 1 d D U . . .
N1 N 0.6223(2) 0.4135(2) 0.76414(15) 0.0260(5) Uani 1 1 d . . . . .
C1 C 0.4170(3) 0.3914(3) 0.71434(17) 0.0256(6) Uani 1 1 d . . . . .
C2 C 0.4354(3) 0.4678(3) 0.63790(18) 0.0290(7) Uani 1 1 d . . . . .
H2 H 0.501424 0.493673 0.627328 0.035 Uiso 1 1 calc R . . . .
C3 C 0.3581(3) 0.5063(3) 0.57722(19) 0.0369(8) Uani 1 1 d . . . . .
H3 H 0.372849 0.557190 0.527015 0.044 Uiso 1 1 calc R . . . .
C4 C 0.2596(3) 0.4693(3) 0.5913(2) 0.0425(8) Uani 1 1 d . . . . .
H4 H 0.206994 0.496056 0.551027 0.051 Uiso 1 1 calc R . . . .
C5 C 0.2395(3) 0.3924(3) 0.6652(2) 0.0433(9) Uani 1 1 d . . . . .
H5 H 0.173909 0.366270 0.674720 0.052 Uiso 1 1 calc R . . . .
C6 C 0.3169(3) 0.3540(3) 0.72553(19) 0.0359(8) Uani 1 1 d . . . . .
H6 H 0.302247 0.301785 0.775049 0.043 Uiso 1 1 calc R . . . .
C7 C 0.4142(3) 0.3845(2) 0.89051(17) 0.0224(6) Uani 1 1 d . . . . .
C8 C 0.4217(3) 0.4668(3) 0.92388(18) 0.0306(7) Uani 1 1 d . . . . .
H8 H 0.484302 0.497528 0.900196 0.037 Uiso 1 1 calc R . . . .
C9 C 0.3388(3) 0.5041(3) 0.9912(2) 0.0412(8) Uani 1 1 d . . . . .
H9 H 0.346167 0.559271 1.011651 0.049 Uiso 1 1 calc R . . . .
C10 C 0.2458(3) 0.4594(3) 1.02776(19) 0.0408(8) Uani 1 1 d . . . . .
H10 H 0.189654 0.484642 1.072570 0.049 Uiso 1 1 calc R . . . .
C11 C 0.2368(3) 0.3766(3) 0.99713(19) 0.0385(8) Uani 1 1 d . . . . .
H11 H 0.174256 0.345959 1.021562 0.046 Uiso 1 1 calc R . . . .
C12 C 0.3202(3) 0.3388(3) 0.93028(18) 0.0305(7) Uani 1 1 d . . . . .
H12 H 0.313731 0.281763 0.911316 0.037 Uiso 1 1 calc R . . . .
C13 C 0.5989(3) 0.1699(2) 0.81912(17) 0.0237(6) Uani 1 1 d . . . . .
C14 C 0.6628(3) 0.1140(3) 0.7548(2) 0.0337(7) Uani 1 1 d . . . . .
H14 H 0.663684 0.162950 0.701640 0.040 Uiso 1 1 calc R . . . .
C15 C 0.7250(3) -0.0116(3) 0.7672(2) 0.0411(8) Uani 1 1 d . . . . .
H15 H 0.768417 -0.045965 0.723156 0.049 Uiso 1 1 calc R . . . .
C16 C 0.7218(3) -0.0855(3) 0.8459(2) 0.0438(9) Uani 1 1 d . . . . .
H16 H 0.760570 -0.169969 0.854627 0.053 Uiso 1 1 calc R . . . .
C17 C 0.6611(3) -0.0338(3) 0.9113(2) 0.0422(8) Uani 1 1 d . . . . .
H17 H 0.660262 -0.083199 0.964273 0.051 Uiso 1 1 calc R . . . .
C18 C 0.6012(3) 0.0925(3) 0.89740(19) 0.0331(7) Uani 1 1 d . . . . .
H18 H 0.561297 0.126438 0.941887 0.040 Uiso 1 1 calc R . . . .
C19 C 0.8069(3) 0.5221(3) 0.68959(18) 0.0267(6) Uani 1 1 d . . . . .
C20 C 0.7463(3) 0.6213(3) 0.7254(2) 0.0344(7) Uani 1 1 d . . . . .
H20 H 0.696965 0.612997 0.776124 0.041 Uiso 1 1 calc R . . . .
C21 C 0.7578(3) 0.7311(3) 0.6875(2) 0.0452(9) Uani 1 1 d . . . . .
H21 H 0.715268 0.795938 0.712033 0.054 Uiso 1 1 calc R . . . .
C22 C 0.8328(3) 0.7439(3) 0.6128(2) 0.0482(9) Uani 1 1 d . . . . .
H22 H 0.841400 0.817266 0.587126 0.058 Uiso 1 1 calc R . . . .
C23 C 0.8944(3) 0.6484(3) 0.5768(2) 0.0464(9) Uani 1 1 d . . . . .
H23 H 0.944951 0.657008 0.526631 0.056 Uiso 1 1 calc R . . . .
C24 C 0.8820(3) 0.5388(3) 0.6148(2) 0.0361(8) Uani 1 1 d . . . . .
H24 H 0.924944 0.474729 0.589559 0.043 Uiso 1 1 calc R . . . .
C25 C 0.8693(3) 0.2684(2) 0.67669(17) 0.0246(6) Uani 1 1 d . . . . .
C26 C 0.9763(3) 0.1604(3) 0.6976(2) 0.0418(8) Uani 1 1 d . . . . .
H26 H 1.009548 0.142604 0.745446 0.050 Uiso 1 1 calc R . . . .
C27 C 1.0346(3) 0.0785(3) 0.6491(2) 0.0510(10) Uani 1 1 d . . . . .
H27 H 1.105103 0.006280 0.665299 0.061 Uiso 1 1 calc R . . . .
C28 C 0.9893(3) 0.1032(3) 0.5773(2) 0.0416(8) Uani 1 1 d . . . . .
H28 H 1.029292 0.048585 0.544379 0.050 Uiso 1 1 calc R . . . .
C29 C 0.8842(3) 0.2093(3) 0.55449(19) 0.0373(8) Uani 1 1 d . . . . .
H29 H 0.852518 0.227127 0.505991 0.045 Uiso 1 1 calc R . . . .
C30 C 0.8259(3) 0.2894(3) 0.60382(18) 0.0319(7) Uani 1 1 d . . . . .
H30 H 0.754483 0.360660 0.587645 0.038 Uiso 1 1 calc R . . . .
C31 C 0.8691(3) 0.3066(3) 0.83714(18) 0.0266(6) Uani 1 1 d . . . . .
C32 C 0.8375(3) 0.2245(3) 0.9049(2) 0.0387(8) Uani 1 1 d . . . . .
H32 H 0.766779 0.209309 0.905892 0.046 Uiso 1 1 calc R . . . .
C33 C 0.9076(3) 0.1645(3) 0.9707(2) 0.0481(9) Uani 1 1 d . . . . .
H33 H 0.883957 0.109797 1.014723 0.058 Uiso 1 1 calc R . . . .
C34 C 1.0117(3) 0.1853(4) 0.9714(2) 0.0516(10) Uani 1 1 d . . . . .
H34 H 1.060010 0.144205 1.015104 0.062 Uiso 1 1 calc R . . . .
C35 C 1.0435(3) 0.2681(4) 0.9062(2) 0.0532(10) Uani 1 1 d . . . . .
H35 H 1.112591 0.284679 0.906641 0.064 Uiso 1 1 calc R . . . .
C36 C 0.9740(3) 0.3272(3) 0.8399(2) 0.0395(8) Uani 1 1 d . . . . .
H36 H 0.998206 0.381950 0.796178 0.047 Uiso 1 1 calc R . . . .
C37 C 0.1310(4) 0.7724(4) 0.8189(2) 0.0558(9) Uani 1 1 d D U . . .
H37A H 0.065423 0.854659 0.815530 0.067 Uiso 1 1 calc R . . . .
H37B H 0.191686 0.756462 0.854279 0.067 Uiso 1 1 calc R . . . .
C38 C 0.0723(4) 0.6823(4) 0.8507(3) 0.0688(11) Uani 1 1 d D U . . .
H38A H 0.126351 0.609116 0.886719 0.083 Uiso 1 1 calc R . . . .
H38B H -0.011610 0.716376 0.881048 0.083 Uiso 1 1 calc R . . . .
C39 C 0.0606(4) 0.6540(4) 0.7793(3) 0.0703(11) Uani 1 1 d D U . . .
H39A H -0.029002 0.678304 0.774916 0.084 Uiso 1 1 calc R . . . .
H39B H 0.106305 0.567206 0.783041 0.084 Uiso 1 1 calc R . . . .
C40 C 0.1191(4) 0.7255(4) 0.7069(2) 0.0618(10) Uani 1 1 d D U . . .
H40A H 0.172334 0.676249 0.668614 0.074 Uiso 1 1 calc R . . . .
H40B H 0.052628 0.798045 0.678786 0.074 Uiso 1 1 calc R . . . .
C41 C 0.4264(4) 0.8287(3) 0.8843(2) 0.0551(9) Uani 1 1 d D U . . .
H41A H 0.513222 0.798600 0.896866 0.066 Uiso 1 1 calc R . . . .
H41B H 0.382956 0.781790 0.925737 0.066 Uiso 1 1 calc R . . . .
C42 C 0.3552(4) 0.9619(3) 0.8824(2) 0.0594(9) Uani 1 1 d D U . . .
H42A H 0.294901 0.973599 0.931459 0.071 Uiso 0.629(11) 1 calc R . P A 1
H42B H 0.414398 0.998202 0.877542 0.071 Uiso 0.629(11) 1 calc R . P A 1
H42C H 0.267996 0.979349 0.909360 0.071 Uiso 0.371(11) 1 calc R . P A 2
H42D H 0.398477 0.986560 0.909196 0.071 Uiso 0.371(11) 1 calc R . P A 2
C43A C 0.2878(9) 1.0151(6) 0.8103(4) 0.0584(15) Uani 0.629(11) 1 d D U P A 1
H43A H 0.201735 1.017168 0.824991 0.070 Uiso 0.629(11) 1 calc R . P A 1
H43B H 0.281762 1.097666 0.784998 0.070 Uiso 0.629(11) 1 calc R . P A 1
C44A C 0.3637(9) 0.9368(5) 0.7550(4) 0.0617(15) Uani 0.629(11) 1 d D U P A 1
H44A H 0.308571 0.934174 0.723384 0.074 Uiso 0.629(11) 1 calc R . P A 1
H44B H 0.425374 0.966644 0.717611 0.074 Uiso 0.629(11) 1 calc R . P A 1
C45A C 0.5625(9) 0.7510(9) 0.5244(5) 0.0823(17) Uani 0.514(10) 1 d D U P B 1
H45C H 0.566097 0.678995 0.514100 0.099 Uiso 0.514(10) 1 calc R . P B 1
H45D H 0.639560 0.729306 0.547199 0.099 Uiso 0.514(10) 1 calc R . P B 1
C46A C 0.5489(9) 0.8520(8) 0.4471(5) 0.0789(17) Uani 0.514(10) 1 d D U P B 1
H46C H 0.586477 0.905174 0.448621 0.095 Uiso 0.514(10) 1 calc R . P B 1
H46D H 0.589802 0.819403 0.399468 0.095 Uiso 0.514(10) 1 calc R . P B 1
C47A C 0.4124(9) 0.9161(10) 0.4460(6) 0.0854(18) Uani 0.514(10) 1 d D U P B 1
H47C H 0.386118 0.899757 0.404354 0.102 Uiso 0.514(10) 1 calc R . P B 1
H47D H 0.387665 1.003343 0.433901 0.102 Uiso 0.514(10) 1 calc R . P B 1
C48A C 0.3495(8) 0.8719(11) 0.5291(5) 0.0774(18) Uani 0.514(10) 1 d D U P B 1
H48C H 0.287200 0.939981 0.551377 0.093 Uiso 0.514(10) 1 calc R . P B 1
H48D H 0.306617 0.823786 0.526506 0.093 Uiso 0.514(10) 1 calc R . P B 1
C43B C 0.3552(16) 1.0254(9) 0.7952(5) 0.0579(17) Uani 0.371(11) 1 d D U P A 2
H43C H 0.407730 1.071609 0.780265 0.069 Uiso 0.371(11) 1 calc R . P A 2
H43D H 0.268374 1.081420 0.783478 0.069 Uiso 0.371(11) 1 calc R . P A 2
C44B C 0.4079(15) 0.9322(7) 0.7486(6) 0.0617(18) Uani 0.371(11) 1 d D U P A 2
H44C H 0.347725 0.949511 0.712434 0.074 Uiso 0.371(11) 1 calc R . P A 2
H44D H 0.488088 0.931518 0.715786 0.074 Uiso 0.371(11) 1 calc R . P A 2
C45B C 0.5565(9) 0.7878(12) 0.5134(5) 0.0825(18) Uani 0.486(10) 1 d D U P B 2
H45A H 0.620776 0.704465 0.522003 0.099 Uiso 0.486(10) 1 calc R . P B 2
H45B H 0.596532 0.841661 0.509601 0.099 Uiso 0.486(10) 1 calc R . P B 2
C46B C 0.4934(10) 0.8246(11) 0.4376(6) 0.0856(18) Uani 0.486(10) 1 d D U P B 2
H46A H 0.533638 0.869097 0.391369 0.103 Uiso 0.486(10) 1 calc R . P B 2
H46B H 0.501637 0.752925 0.424422 0.103 Uiso 0.486(10) 1 calc R . P B 2
C47B C 0.3614(10) 0.9001(11) 0.4554(6) 0.0783(17) Uani 0.486(10) 1 d D U P B 2
H47A H 0.306767 0.868846 0.445054 0.094 Uiso 0.486(10) 1 calc R . P B 2
H47B H 0.341208 0.982820 0.421662 0.094 Uiso 0.486(10) 1 calc R . P B 2
C48B C 0.3414(9) 0.8976(11) 0.5438(6) 0.0761(18) Uani 0.486(10) 1 d D U P B 2
H48A H 0.332646 0.974133 0.549920 0.091 Uiso 0.486(10) 1 calc R . P B 2
H48B H 0.264578 0.884127 0.571057 0.091 Uiso 0.486(10) 1 calc R . P B 2

loop_
_atom_site_aniso_label
_atom_site_aniso_U_11
_atom_site_aniso_U_22
_atom_site_aniso_U_33
_atom_site_aniso_U_23
_atom_site_aniso_U_13
_atom_site_aniso_U_12
K1 0.0386(4) 0.0257(4) 0.0430(4) -0.0078(3) -0.0096(3) -0.0057(3)
Si1 0.0216(4) 0.0205(4) 0.0219(4) -0.0035(3) -0.0042(3) -0.0091(3)
Si2 0.0209(4) 0.0232(4) 0.0259(4) -0.0062(3) -0.0032(3) -0.0092(3)
O1 0.0406(13) 0.0612(14) 0.0451(13) -0.0199(12) 0.0018(11) -0.0173(11)
O2 0.0799(16) 0.0385(12) 0.0501(14) -0.0137(11) -0.0167(13) -0.0123(12)
O3 0.0552(14) 0.0825(17) 0.0402(13) -0.0077(13) -0.0071(11) -0.0119(13)
N1 0.0223(12) 0.0227(12) 0.0307(14) -0.0028(11) -0.0046(10) -0.0091(10)
C1 0.0231(15) 0.0283(15) 0.0238(15) -0.0083(13) -0.0018(12) -0.0084(12)
C2 0.0277(16) 0.0297(16) 0.0255(16) -0.0047(13) -0.0038(13) -0.0094(13)
C3 0.0390(19) 0.0398(18) 0.0233(16) -0.0014(14) -0.0091(14) -0.0107(15)
C4 0.0348(19) 0.061(2) 0.0320(19) -0.0138(17) -0.0136(15) -0.0137(17)
C5 0.0369(19) 0.071(2) 0.0343(19) -0.0140(18) -0.0050(15) -0.0315(18)
C6 0.0388(18) 0.051(2) 0.0255(17) -0.0062(15) -0.0038(14) -0.0268(16)
C7 0.0232(14) 0.0215(14) 0.0221(14) -0.0028(12) -0.0074(12) -0.0083(11)
C8 0.0359(17) 0.0286(16) 0.0285(16) -0.0045(13) -0.0088(14) -0.0133(13)
C9 0.051(2) 0.0356(18) 0.0355(19) -0.0153(15) -0.0111(16) -0.0088(16)
C10 0.0362(19) 0.046(2) 0.0255(17) -0.0133(15) -0.0022(14) -0.0019(16)
C11 0.0314(18) 0.051(2) 0.0269(17) -0.0070(16) 0.0004(14) -0.0155(15)
C12 0.0303(16) 0.0352(17) 0.0287(16) -0.0088(14) -0.0038(13) -0.0149(14)
C13 0.0241(15) 0.0237(14) 0.0239(15) -0.0045(12) -0.0041(12) -0.0107(12)
C14 0.0411(18) 0.0289(16) 0.0329(18) -0.0074(14) -0.0030(14) -0.0169(14)
C15 0.047(2) 0.0341(18) 0.045(2) -0.0192(16) 0.0028(16) -0.0165(16)
C16 0.047(2) 0.0217(16) 0.054(2) -0.0080(16) -0.0079(17) -0.0072(15)
C17 0.053(2) 0.0282(17) 0.0349(19) 0.0032(15) -0.0123(16) -0.0121(16)
C18 0.0359(18) 0.0291(16) 0.0304(17) -0.0070(14) -0.0047(14) -0.0100(14)
C19 0.0225(15) 0.0267(15) 0.0329(17) -0.0048(13) -0.0062(13) -0.0121(12)
C20 0.0358(18) 0.0359(17) 0.0392(19) -0.0119(15) -0.0024(15) -0.0205(15)
C21 0.049(2) 0.0324(18) 0.063(2) -0.0175(17) -0.0031(19) -0.0225(16)
C22 0.048(2) 0.0345(19) 0.065(3) -0.0035(18) -0.0041(19) -0.0276(17)
C23 0.039(2) 0.044(2) 0.052(2) -0.0028(18) 0.0055(17) -0.0251(17)
C24 0.0290(17) 0.0326(17) 0.044(2) -0.0090(15) 0.0029(15) -0.0145(14)
C25 0.0238(15) 0.0253(15) 0.0262(15) -0.0058(12) -0.0018(12) -0.0123(12)
C26 0.041(2) 0.0379(18) 0.0377(19) -0.0144(16) -0.0162(16) 0.0005(15)
C27 0.050(2) 0.038(2) 0.049(2) -0.0187(18) -0.0150(18) 0.0047(17)
C28 0.050(2) 0.0361(18) 0.038(2) -0.0196(16) 0.0003(16) -0.0134(16)
C29 0.045(2) 0.0442(19) 0.0281(17) -0.0099(15) -0.0073(15) -0.0205(16)
C30 0.0282(16) 0.0320(17) 0.0286(17) -0.0050(14) -0.0049(13) -0.0077(13)
C31 0.0203(14) 0.0301(15) 0.0301(16) -0.0158(13) 0.0005(12) -0.0069(12)
C32 0.0367(18) 0.0424(19) 0.0377(19) -0.0006(16) -0.0143(15) -0.0182(15)
C33 0.051(2) 0.051(2) 0.034(2) 0.0007(17) -0.0161(17) -0.0156(18)
C34 0.037(2) 0.069(3) 0.038(2) -0.0201(19) -0.0172(17) -0.0015(18)
C35 0.0267(18) 0.092(3) 0.052(2) -0.034(2) -0.0054(17) -0.0218(19)
C36 0.0296(17) 0.058(2) 0.0373(19) -0.0167(17) -0.0016(15) -0.0207(16)
C37 0.0488(18) 0.068(2) 0.0481(19) -0.0173(17) -0.0027(16) -0.0216(16)
C38 0.0528(19) 0.082(2) 0.063(2) -0.0021(19) -0.0121(18) -0.0279(17)
C39 0.059(2) 0.071(2) 0.083(2) -0.0261(19) -0.0042(19) -0.0263(17)
C40 0.0533(19) 0.070(2) 0.060(2) -0.0276(18) -0.0106(17) -0.0140(17)
C41 0.067(2) 0.0469(18) 0.0486(18) -0.0128(16) -0.0161(16) -0.0159(16)
C42 0.070(2) 0.0490(17) 0.0556(19) -0.0188(16) -0.0123(17) -0.0145(16)
C43A 0.070(3) 0.044(2) 0.055(2) -0.0130(18) -0.017(2) -0.013(2)
C44A 0.076(3) 0.0456(19) 0.051(2) -0.0083(18) -0.017(2) -0.013(2)
C45A 0.066(2) 0.090(3) 0.050(2) -0.007(2) -0.002(2) -0.008(2)
C46A 0.067(2) 0.093(3) 0.051(2) -0.010(2) -0.002(2) -0.019(2)
C47A 0.071(2) 0.099(2) 0.051(2) -0.009(2) -0.009(2) -0.010(2)
C48A 0.063(2) 0.096(3) 0.050(2) -0.012(2) -0.012(2) -0.014(2)
C43B 0.072(3) 0.042(2) 0.054(2) -0.012(2) -0.014(2) -0.016(2)
C44B 0.074(3) 0.044(2) 0.053(2) -0.008(2) -0.013(2) -0.013(2)
C45B 0.065(2) 0.091(3) 0.051(2) -0.007(2) -0.002(2) -0.008(2)
C46B 0.071(2) 0.096(3) 0.051(2) -0.010(2) -0.005(2) -0.008(2)
C47B 0.064(2) 0.097(2) 0.051(2) -0.010(2) -0.008(2) -0.019(2)
C48B 0.063(2) 0.093(3) 0.048(2) -0.014(2) -0.010(2) -0.012(2)

loop_
_atom_type_symbol
_atom_type_description
_atom_type_scat_dispersion_real
_atom_type_scat_dispersion_imag
_atom_type_scat_source
C C 0.0033 0.0016 'International Tables Vol C Tables 4.2.6.8 and 6.1.1.4'
H H 0.0000 0.0000 'International Tables Vol C Tables 4.2.6.8 and 6.1.1.4'
K K 0.2009 0.2494 'International Tables Vol C Tables 4.2.6.8 and 6.1.1.4'
N N 0.0061 0.0033 'International Tables Vol C Tables 4.2.6.8 and 6.1.1.4'
O O 0.0106 0.0060 'International Tables Vol C Tables 4.2.6.8 and 6.1.1.4'
Si Si 0.0817 0.0704 'International Tables Vol C Tables 4.2.6.8 and 6.1.1.4'

loop_
_exptl_crystal_face_index_h
_exptl_crystal_face_index_k
_exptl_crystal_face_index_l
_exptl_crystal_face_perp_dist
4 4 25 0.2234
-7 -5 -24 0.1794
-4 -16 2 0.0582
4 17 -1 0.0895
1 3 24 0.2262
10 -7 2 0.0721
-10 8 2 0.0997
-10 7 -6 0.0752
9 -8 -6 0.1083
16 10 0 0.0720
16 12 11 0.1292
8 18 11 0.1265
-16 -8 -1 0.0695

loop_
_geom_angle_atom_site_label_1
_geom_angle_atom_site_label_2
_geom_angle_atom_site_label_3
_geom_angle
O1 K1 N1 129.73(8)
O1 K1 C2 84.61(7)
O1 K1 C8 87.12(7)
O1 K1 C20 160.78(8)
O2 K1 O1 86.42(8)
O2 K1 N1 124.15(8)
O2 K1 C2 170.91(8)
O2 K1 C8 86.30(7)
O2 K1 C20 75.53(8)
O3 K1 O1 86.76(8)
O3 K1 O2 97.35(9)
O3 K1 N1 121.72(8)
O3 K1 C2 83.64(9)
O3 K1 C8 172.66(8)
O3 K1 C20 89.04(9)
N1 K1 C2 61.66(7)
N1 K1 C8 60.12(7)
N1 K1 C20 67.76(7)
C2 K1 C8 91.76(7)
C20 K1 C2 113.55(7)
C20 K1 C8 98.06(8)
N1 Si1 C1 109.86(12)
N1 Si1 C7 110.64(12)
N1 Si1 C13 118.07(12)
C7 Si1 C1 106.50(12)
C13 Si1 C1 104.10(13)
C13 Si1 C7 106.92(12)
N1 Si2 C19 109.23(12)
N1 Si2 C25 114.43(12)
N1 Si2 C31 115.73(13)
C25 Si2 C19 106.46(13)
C31 Si2 C19 105.61(13)
C31 Si2 C25 104.64(12)
C37 O1 K1 114.5(2)
C37 O1 C40 105.8(3)
C40 O1 K1 125.8(2)
C41 O2 K1 141.8(2)
C41 O2 C44A 109.1(4)
C41 O2 C44B 109.2(6)
C44A O2 K1 106.4(3)
C44B O2 K1 109.0(5)
C45A O3 K1 113.5(4)
C45A O3 C48A 107.3(7)
C48A O3 K1 129.7(5)
C45B O3 K1 127.5(5)
C45B O3 C48B 107.4(7)
C48B O3 K1 125.0(5)
Si1 N1 K1 102.89(10)
Si2 N1 K1 118.83(11)
Si2 N1 Si1 138.11(15)
C2 C1 Si1 120.6(2)
C2 C1 C6 115.9(3)
C6 C1 Si1 123.5(2)
K1 C2 H2 53.5
C1 C2 K1 90.61(18)
C1 C2 H2 118.9
C3 C2 K1 124.4(2)
C3 C2 C1 122.1(3)
C3 C2 H2 118.9
C2 C3 H3 119.9
C4 C3 C2 120.1(3)
C4 C3 H3 119.9
C3 C4 H4 120.2
C5 C4 C3 119.7(3)
C5 C4 H4 120.2
C4 C5 H5 120.0
C4 C5 C6 120.0(3)
C6 C5 H5 120.0
C1 C6 H6 118.9
C5 C6 C1 122.2(3)
C5 C6 H6 118.9
C8 C7 Si1 120.6(2)
C8 C7 C12 116.2(3)
C12 C7 Si1 123.2(2)
K1 C8 H8 50.9
C7 C8 K1 91.22(17)
C7 C8 H8 118.9
C9 C8 K1 126.0(2)
C9 C8 C7 122.2(3)
C9 C8 H8 118.9
C8 C9 H9 120.0
C10 C9 C8 120.1(3)
C10 C9 H9 120.0
C9 C10 H10 120.4
C9 C10 C11 119.3(3)
C11 C10 H10 120.4
C10 C11 H11 119.7
C10 C11 C12 120.5(3)
C12 C11 H11 119.7
C7 C12 H12 119.2
C11 C12 C7 121.7(3)
C11 C12 H12 119.2
C14 C13 Si1 118.9(2)
C18 C13 Si1 124.6(2)
C18 C13 C14 116.4(3)
C13 C14 H14 118.8
C15 C14 C13 122.4(3)
C15 C14 H14 118.8
C14 C15 H15 120.3
C16 C15 C14 119.3(3)
C16 C15 H15 120.3
C15 C16 H16 120.0
C17 C16 C15 120.1(3)
C17 C16 H16 120.0
C16 C17 H17 120.2
C16 C17 C18 119.5(3)
C18 C17 H17 120.2
C13 C18 H18 118.9
C17 C18 C13 122.2(3)
C17 C18 H18 118.9
C20 C19 Si2 118.5(2)
C24 C19 Si2 125.0(2)
C24 C19 C20 116.5(3)
K1 C20 H20 62.6
C19 C20 K1 96.27(18)
C19 C20 H20 119.0
C21 C20 K1 109.8(2)
C21 C20 C19 121.9(3)
C21 C20 H20 119.0
C20 C21 H21 120.2
C22 C21 C20 119.6(3)
C22 C21 H21 120.2
C21 C22 H22 120.1
C23 C22 C21 119.9(3)
C23 C22 H22 120.1
C22 C23 H23 119.8
C22 C23 C24 120.3(3)
C24 C23 H23 119.8
C19 C24 H24 119.1
C23 C24 C19 121.7(3)
C23 C24 H24 119.1
C26 C25 Si2 123.5(2)
C30 C25 Si2 120.6(2)
C30 C25 C26 115.8(3)
C25 C26 H26 119.1
C27 C26 C25 121.9(3)
C27 C26 H26 119.1
C26 C27 H27 119.8
C28 C27 C26 120.5(3)
C28 C27 H27 119.8
C27 C28 H28 120.4
C29 C28 C27 119.3(3)
C29 C28 H28 120.4
C28 C29 H29 120.1
C28 C29 C30 119.7(3)
C30 C29 H29 120.1
C25 C30 H30 118.6
C29 C30 C25 122.9(3)
C29 C30 H30 118.6
C32 C31 Si2 121.2(2)
C36 C31 Si2 122.6(2)
C36 C31 C32 116.2(3)
C31 C32 H32 118.9
C33 C32 C31 122.3(3)
C33 C32 H32 118.9
C32 C33 H33 119.8
C34 C33 C32 120.4(3)
C34 C33 H33 119.8
C33 C34 H34 120.6
C33 C34 C35 118.7(3)
C35 C34 H34 120.6
C34 C35 H35 119.6
C34 C35 C36 120.9(3)
C36 C35 H35 119.6
C31 C36 H36 119.2
C35 C36 C31 121.6(3)
C35 C36 H36 119.2
O1 C37 H37A 110.6
O1 C37 H37B 110.6
O1 C37 C38 105.7(3)
H37A C37 H37B 108.7
C38 C37 H37A 110.6
C38 C37 H37B 110.6
C37 C38 H38A 110.5
C37 C38 H38B 110.5
H38A C38 H38B 108.7
C39 C38 C37 106.2(3)
C39 C38 H38A 110.5
C39 C38 H38B 110.5
C38 C39 H39A 110.6
C38 C39 H39B 110.6
C38 C39 C40 105.5(3)
H39A C39 H39B 108.8
C40 C39 H39A 110.6
C40 C39 H39B 110.6
O1 C40 C39 105.6(3)
O1 C40 H40A 110.6
O1 C40 H40B 110.6
C39 C40 H40A 110.6
C39 C40 H40B 110.6
H40A C40 H40B 108.7
O2 C41 H41A 110.3
O2 C41 H41B 110.3
O2 C41 C42 106.9(3)
H41A C41 H41B 108.6
C42 C41 H41A 110.3
C42 C41 H41B 110.3
C41 C42 H42A 110.9
C41 C42 H42B 110.9
C41 C42 H42C 110.8
C41 C42 H42D 110.8
H42A C42 H42B 108.9
H42C C42 H42D 108.8
C43A C42 C41 104.3(4)
C43A C42 H42A 110.9
C43A C42 H42B 110.9
C43B C42 C41 104.9(5)
C43B C42 H42C 110.8
C43B C42 H42D 110.8
C42 C43A H43A 110.6
C42 C43A H43B 110.6
H43A C43A H43B 108.7
C44A C43A C42 105.8(5)
C44A C43A H43A 110.6
C44A C43A H43B 110.6
O2 C44A C43A 106.0(5)
O2 C44A H44A 110.5
O2 C44A H44B 110.5
C43A C44A H44A 110.5
C43A C44A H44B 110.5
H44A C44A H44B 108.7
O3 C45A H45C 110.9
O3 C45A H45D 110.9
O3 C45A C46A 104.3(6)
H45C C45A H45D 108.9
C46A C45A H45C 110.9
C46A C45A H45D 110.9
C45A C46A H46C 111.0
C45A C46A H46D 111.0
H46C C46A H46D 109.0
C47A C46A C45A 103.6(8)
C47A C46A H46C 111.0
C47A C46A H46D 111.0
C46A C47A H47C 110.2
C46A C47A H47D 110.2
C46A C47A C48A 107.5(7)
H47C C47A H47D 108.5
C48A C47A H47C 110.2
C48A C47A H47D 110.2
O3 C48A C47A 104.3(7)
O3 C48A H48C 110.9
O3 C48A H48D 110.9
C47A C48A H48C 110.9
C47A C48A H48D 110.9
H48C C48A H48D 108.9
C42 C43B H43C 110.2
C42 C43B H43D 110.2
C42 C43B C44B 107.6(7)
H43C C43B H43D 108.5
C44B C43B H43C 110.2
C44B C43B H43D 110.2
O2 C44B C43B 107.4(8)
O2 C44B H44C 110.2
O2 C44B H44D 110.2
C43B C44B H44C 110.2
C43B C44B H44D 110.2
H44C C44B H44D 108.5
O3 C45B H45A 111.1
O3 C45B H45B 111.1
O3 C45B C46B 103.3(7)
H45A C45B H45B 109.1
C46B C45B H45A 111.1
C46B C45B H45B 111.1
C45B C46B H46A 110.4
C45B C46B H46B 110.4
H46A C46B H46B 108.6
C47B C46B C45B 106.8(8)
C47B C46B H46A 110.4
C47B C46B H46B 110.4
C46B C47B H47A 110.5
C46B C47B H47B 110.5
C46B C47B C48B 106.3(8)
H47A C47B H47B 108.7
C48B C47B H47A 110.5
C48B C47B H47B 110.5
O3 C48B C47B 105.7(6)
O3 C48B H48A 110.6
O3 C48B H48B 110.6
C47B C48B H48A 110.6
C47B C48B H48B 110.6
H48A C48B H48B 108.7

loop_
_geom_bond_atom_site_label_1
_geom_bond_atom_site_label_2
_geom_bond_distance
K1 O1 2.700(2)
K1 O2 2.680(3)
K1 O3 2.666(3)
K1 N1 2.763(2)
K1 C2 3.393(3)
K1 C8 3.508(3)
K1 C20 3.243(3)
Si1 N1 1.656(2)
Si1 C1 1.904(3)
Si1 C7 1.893(3)
Si1 C13 1.887(3)
Si2 N1 1.655(2)
Si2 C19 1.897(3)
Si2 C25 1.897(3)
Si2 C31 1.894(3)
O1 C37 1.429(4)
O1 C40 1.431(4)
O2 C41 1.415(4)
O2 C44A 1.436(5)
O2 C44B 1.417(7)
O3 C45A 1.397(6)
O3 C48A 1.415(6)
O3 C45B 1.418(6)
O3 C48B 1.422(6)
C1 C2 1.398(4)
C1 C6 1.407(4)
C2 H2 0.9300
C2 C3 1.389(4)
C3 H3 0.9300
C3 C4 1.377(5)
C4 H4 0.9300
C4 C5 1.376(5)
C5 H5 0.9300
C5 C6 1.385(4)
C6 H6 0.9300
C7 C8 1.398(4)
C7 C12 1.402(4)
C8 H8 0.9300
C8 C9 1.389(4)
C9 H9 0.9300
C9 C10 1.377(5)
C10 H10 0.9300
C10 C11 1.382(5)
C11 H11 0.9300
C11 C12 1.386(4)
C12 H12 0.9300
C13 C14 1.397(4)
C13 C18 1.392(4)
C14 H14 0.9300
C14 C15 1.386(4)
C15 H15 0.9300
C15 C16 1.386(5)
C16 H16 0.9300
C16 C17 1.381(5)
C17 H17 0.9300
C17 C18 1.390(4)
C18 H18 0.9300
C19 C20 1.404(4)
C19 C24 1.390(4)
C20 H20 0.9300
C20 C21 1.384(4)
C21 H21 0.9300
C21 C22 1.383(5)
C22 H22 0.9300
C22 C23 1.368(5)
C23 H23 0.9300
C23 C24 1.386(4)
C24 H24 0.9300
C25 C26 1.390(4)
C25 C30 1.390(4)
C26 H26 0.9300
C26 C27 1.383(5)
C27 H27 0.9300
C27 C28 1.373(5)
C28 H28 0.9300
C28 C29 1.372(4)
C29 H29 0.9300
C29 C30 1.378(4)
C30 H30 0.9300
C31 C32 1.391(4)
C31 C36 1.387(4)
C32 H32 0.9300
C32 C33 1.383(4)
C33 H33 0.9300
C33 C34 1.368(5)
C34 H34 0.9300
C34 C35 1.373(5)
C35 H35 0.9300
C35 C36 1.386(5)
C36 H36 0.9300
C37 H37A 0.9700
C37 H37B 0.9700
C37 C38 1.483(5)
C38 H38A 0.9700
C38 H38B 0.9700
C38 C39 1.462(5)
C39 H39A 0.9700
C39 H39B 0.9700
C39 C40 1.505(5)
C40 H40A 0.9700
C40 H40B 0.9700
C41 H41A 0.9700
C41 H41B 0.9700
C41 C42 1.503(4)
C42 H42A 0.9700
C42 H42B 0.9700
C42 H42C 0.9700
C42 H42D 0.9700
C42 C43A 1.457(6)
C42 C43B 1.467(7)
C43A H43A 0.9700
C43A H43B 0.9700
C43A C44A 1.456(6)
C44A H44A 0.9700
C44A H44B 0.9700
C45A H45C 0.9700
C45A H45D 0.9700
C45A C46A 1.506(7)
C46A H46C 0.9700
C46A H46D 0.9700
C46A C47A 1.435(7)
C47A H47C 0.9700
C47A H47D 0.9700
C47A C48A 1.504(7)
C48A H48C 0.9700
C48A H48D 0.9700
C43B H43C 0.9700
C43B H43D 0.9700
C43B C44B 1.473(7)
C44B H44C 0.9700
C44B H44D 0.9700
C45B H45A 0.9700
C45B H45B 0.9700
C45B C46B 1.516(8)
C46B H46A 0.9700
C46B H46B 0.9700
C46B C47B 1.424(8)
C47B H47A 0.9700
C47B H47B 0.9700
C47B C48B 1.494(7)
C48B H48A 0.9700
C48B H48B 0.9700

loop_
_exptl_oxdiff_crystal_face_indexfrac_h
_exptl_oxdiff_crystal_face_indexfrac_k
_exptl_oxdiff_crystal_face_indexfrac_l
_exptl_oxdiff_crystal_face_x
_exptl_oxdiff_crystal_face_y
_exptl_oxdiff_crystal_face_z
3.9950 3.9848 24.9840 0.1480 -0.1041 1.0059
-6.9940 -4.9802 -23.9810 -0.3250 0.1650 -0.9301
-4.0137 -15.9949 1.9976 -0.4886 -0.8375 0.1902
4.0145 16.9946 -0.9977 0.5005 0.8926 -0.1519
0.9964 2.9900 23.9880 -0.0189 -0.0289 0.9968
9.9850 -7.0176 1.9830 0.3874 -0.8850 0.0166
-9.9849 8.0163 2.0154 -0.3906 0.9186 0.1491
-9.9840 7.0190 -5.9810 -0.3671 0.9138 -0.1864
8.9866 -8.0132 -6.0121 0.3592 -0.8464 -0.3092
15.9982 9.9740 -0.0168 0.9962 -0.0721 -0.1972
15.9975 11.9702 10.9785 0.9745 -0.0265 0.2615
8.0096 17.9838 10.9915 0.6633 0.6949 0.3145
-15.9959 -7.9735 -0.9819 -0.9572 0.2039 0.1465
